data_7135833
loop_
_publ_author_name
'Mahato, Frenki'
'Hajra, Alakananda'

_publ_section_title
;
 Oxidative C5-H Amination of Imidazo[1,2-a]pyrimidines via Iodine
 Catalysis
;
_journal_name_full 'Chemical Communications'
_journal_paper_doi 10.1039/D6CC02067D
_journal_year 2026
_chemical_formula_sum 'C17 H18 N4 O S2'
_chemical_formula_weight 358.47
_space_group_crystal_system monoclinic
_space_group_IT_number 14
_space_group_name_Hall '-P 2yn'
_space_group_name_H-M_alt 'P 1 21/n 1'
_atom_sites_solution_hydrogens geom
_audit_update_record
;
2026-02-15 deposited with the CCDC.	2026-05-22 downloaded from the CCDC.
;
_cell_angle_alpha 90
_cell_angle_beta 94.0050(10)
_cell_angle_gamma 90
_cell_formula_units_Z 4
_cell_length_a 8.3706(4)
_cell_length_b 20.1042(9)
_cell_length_c 10.0708(5)
_cell_measurement_reflns_used 9258
_cell_measurement_temperature 297.(2)
_cell_measurement_theta_max 27.1984
_cell_measurement_theta_min 2.2663
_cell_volume 1690.62(14)
_computing_cell_refinement 'SAINT V8.40B (Bruker AXS LLC, 2019)'
_computing_data_reduction 'SAINT V8.40B (Bruker AXS LLC, 2019)'
_computing_molecular_graphics 'shelXle (C.B. Huebschle, rev 1365)'
_computing_structure_refinement 'SHELXL-2019/1 (Sheldrick, 2019)'
_computing_structure_solution 'XT, VERSION 2018/2'
_diffrn_ambient_temperature 297.(2)
_diffrn_detector_area_resol_mean 7.3910
_diffrn_measured_fraction_theta_full 0.998
_diffrn_measured_fraction_theta_max 0.998
_diffrn_measurement_device_type BRUKER
_diffrn_radiation_type MoK\a
_diffrn_radiation_wavelength 0.71073
_diffrn_reflns_av_R_equivalents 0.0685
_diffrn_reflns_av_unetI/netI 0.0323
_diffrn_reflns_limit_h_max 10
_diffrn_reflns_limit_h_min -10
_diffrn_reflns_limit_k_max 26
_diffrn_reflns_limit_k_min -25
_diffrn_reflns_limit_l_max 13
_diffrn_reflns_limit_l_min -13
_diffrn_reflns_number 68137
_diffrn_reflns_theta_full 25.24
_diffrn_reflns_theta_max 27.49
_diffrn_reflns_theta_min 2.27
_diffrn_source_voltage 50
_exptl_absorpt_coefficient_mu 0.327
_exptl_absorpt_correction_T_max 1.0000
_exptl_absorpt_correction_T_min 0.9249
_exptl_absorpt_correction_type multi-scan
_exptl_absorpt_process_details
;
Krause, L., Herbst-Irmer, R., Sheldrick, G. M., Stalke, D. (2015).
"Comparison of silver and molybdenum microfocus X-ray sources for
single-crystal structure determination"
J. Appl. Cryst. 48, 3-10.
doi:10.1107/S1600576714022985
;
_exptl_crystal_colour Yellow
_exptl_crystal_density_diffrn 1.408
_exptl_crystal_density_method 'not measured'
_exptl_crystal_description block
_exptl_crystal_F_000 752
_refine_diff_density_max 0.688
_refine_diff_density_min -0.370
_refine_ls_extinction_coef 0.011(3)
_refine_ls_extinction_method 'SHELXL-2019/1 (Sheldrick 2019)'
_refine_ls_goodness_of_fit_ref 1.183
_refine_ls_hydrogen_treatment constr
_refine_ls_matrix_type full
_refine_ls_number_parameters 219
_refine_ls_number_reflns 3861
_refine_ls_number_restraints 0
_refine_ls_restrained_S_all 1.183
_refine_ls_R_factor_all 0.0980
_refine_ls_R_factor_gt 0.0685
_refine_ls_shift/su_max 0.000
_refine_ls_shift/su_mean 0.000
_refine_ls_structure_factor_coef Fsqd
_refine_ls_weighting_details 'w=1/[\s^2^(Fo^2^)+(0.0514P)^2^+1.6203P] where P=(Fo^2^+2Fc^2^)/3'
_refine_ls_weighting_scheme calc
_refine_ls_wR_factor_gt 0.1499
_refine_ls_wR_factor_ref 0.1692
_reflns_Friedel_coverage 0.000
_reflns_number_gt 2854
_reflns_number_total 3861
_reflns_threshold_expression 'I > 2\s(I)'
_cod_data_source_file d6cc02067d2.cif
_cod_data_source_block SPFM9
_cod_depositor_comments
;
The following automatic conversions were performed:

data item '_exptl_absorpt_correction_type' value 'Multi-Scan' was
changed to 'multi-scan' in accordance with the
/home/data/users/saulius/crontab/automatic-downloads/rss-feeds/RSC/lib/dictionaries/cif_core.dic
dictionary named 'cif_core.dic' version 2.4.2 last updated on
2011-04-26.

Automatic conversion script
Id: cif_fix_values 8170 2020-07-09 18:12:32Z antanas 
;
_cod_database_code 7135833

loop_
_space_group_symop_operation_xyz
'x, y, z'
'-x+1/2, y+1/2, -z+1/2'
'-x, -y, -z'
'x-1/2, -y-1/2, z-1/2'

loop_
_atom_site_type_symbol
_atom_site_label
_atom_site_fract_x
_atom_site_fract_y
_atom_site_fract_z
_atom_site_U_iso_or_equiv
_atom_site_adp_type
_atom_site_calc_flag
_atom_site_refinement_flags_adp
_atom_site_refinement_flags_occupancy
_atom_site_refinement_flags_posn
_atom_site_occupancy
_atom_site_disorder_assembly
_atom_site_disorder_group
S S1 0.26668(13) 0.81800(4) 0.49804(10) 0.0662(3) Uani d . . . 1 . .
S S2 0.30241(12) 0.30896(4) 0.50669(10) 0.0673(3) Uani d . . . 1 . .
O O1 0.7775(3) 0.43141(10) 1.0374(2) 0.0559(6) Uani d . . . 1 . .
N N1 0.1670(3) 0.67326(12) 0.4156(2) 0.0420(6) Uani d . . . 1 . .
N N2 0.0697(3) 0.47151(13) 0.3368(2) 0.0451(6) Uani d . . . 1 . .
N N3 0.2038(3) 0.56051(11) 0.4582(2) 0.0358(5) Uani d . . . 1 . .
N N4 0.2614(3) 0.45843(12) 0.5240(2) 0.0381(5) Uani d . . . 1 . .
C C1 0.1539(4) 0.72514(16) 0.3133(3) 0.0535(8) Uani d . . . 1 . .
H H1A 0.050350 0.746761 0.313461 0.064000 Uiso calc U . R 1 . .
H H1B 0.163565 0.705573 0.226165 0.064000 Uiso calc U . R 1 . .
C C2 0.2859(4) 0.77552(16) 0.3423(3) 0.0582(9) Uani d . . . 1 . .
H H2A 0.283281 0.807938 0.270803 0.070000 Uiso calc U . R 1 . .
H H2B 0.388669 0.753094 0.344971 0.070000 Uiso calc U . R 1 . .
C C3 0.2610(4) 0.74547(16) 0.6022(3) 0.0529(8) Uani d . . . 1 . .
H H3A 0.364795 0.723814 0.606594 0.063000 Uiso calc U . R 1 . .
H H3B 0.239259 0.758901 0.691680 0.063000 Uiso calc U . R 1 . .
C C4 0.1343(4) 0.69683(15) 0.5501(3) 0.0461(7) Uani d . . . 1 . .
H H4A 0.131968 0.659155 0.610075 0.055000 Uiso calc U . R 1 . .
H H4B 0.030157 0.718177 0.546749 0.055000 Uiso calc U . R 1 . .
C C5 0.1296(3) 0.60959(14) 0.3810(2) 0.0367(6) Uani d . . . 1 . .
C C6 0.0312(3) 0.58688(16) 0.2751(3) 0.0445(7) Uani d . . . 1 . .
H H6 -0.017508 0.617007 0.214998 0.053000 Uiso calc U . R 1 . .
C C7 0.0048(3) 0.51940(16) 0.2580(3) 0.0468(7) Uani d . . . 1 . .
H H7 -0.063543 0.506252 0.186011 0.056000 Uiso calc U . R 1 . .
C C8 0.1708(3) 0.49439(14) 0.4342(3) 0.0371(6) Uani d . . . 1 . .
C C9 0.3541(3) 0.50181(13) 0.6038(3) 0.0353(6) Uani d . . . 1 . .
C C10 0.3207(3) 0.56485(14) 0.5626(3) 0.0378(6) Uani d . . . 1 . .
H H10 0.367303 0.603620 0.597602 0.045000 Uiso calc U . R 1 . .
C C11 0.4644(3) 0.48041(13) 0.7153(2) 0.0347(6) Uani d . . . 1 . .
C C12 0.4783(4) 0.41462(14) 0.7555(3) 0.0439(7) Uani d . . . 1 . .
H H12 0.417467 0.382213 0.709605 0.053000 Uiso calc U . R 1 . .
C C13 0.5812(4) 0.39631(14) 0.8630(3) 0.0446(7) Uani d . . . 1 . .
H H13 0.589006 0.351925 0.888630 0.053000 Uiso calc U . R 1 . .
C C14 0.6716(3) 0.44373(14) 0.9317(3) 0.0400(6) Uani d . . . 1 . .
C C15 0.6593(4) 0.50993(14) 0.8929(3) 0.0456(7) Uani d . . . 1 . .
H H15 0.720221 0.542161 0.939307 0.055000 Uiso calc U . R 1 . .
C C16 0.5572(3) 0.52787(14) 0.7862(3) 0.0432(7) Uani d . . . 1 . .
H H16 0.549748 0.572305 0.760890 0.052000 Uiso calc U . R 1 . .
C C17 0.7942(5) 0.36500(17) 1.0843(3) 0.0649(10) Uani d . . . 1 . .
H H17A 0.872877 0.363516 1.158241 0.097000 Uiso calc U . R 1 . .
H H17B 0.827620 0.337029 1.014094 0.097000 Uiso calc U . R 1 . .
H H17C 0.693263 0.349546 1.112110 0.097000 Uiso calc U . R 1 . .

loop_
_atom_site_aniso_label
_atom_site_aniso_U_11
_atom_site_aniso_U_22
_atom_site_aniso_U_33
_atom_site_aniso_U_12
_atom_site_aniso_U_13
_atom_site_aniso_U_23
S1 0.0809(7) 0.0427(5) 0.0736(6) -0.0013(4) -0.0037(5) -0.0061(4)
S2 0.0779(7) 0.0412(5) 0.0779(6) 0.0092(4) -0.0300(5) -0.0194(4)
O1 0.0690(15) 0.0467(12) 0.0484(12) 0.0046(11) -0.0213(11) -0.0016(10)
N1 0.0500(14) 0.0397(13) 0.0349(12) 0.0006(11) -0.0079(10) 0.0024(10)
N2 0.0407(13) 0.0531(15) 0.0408(13) -0.0095(11) -0.0023(10) -0.0089(11)
N3 0.0357(12) 0.0385(12) 0.0323(11) -0.0035(10) -0.0027(9) -0.0012(9)
N4 0.0359(12) 0.0414(13) 0.0367(12) -0.0042(10) 0.0005(10) -0.0028(10)
C1 0.062(2) 0.0512(18) 0.0454(17) 0.0046(15) -0.0126(15) 0.0089(14)
C2 0.070(2) 0.0481(19) 0.056(2) -0.0024(16) -0.0013(17) 0.0084(15)
C3 0.061(2) 0.0490(18) 0.0472(17) 0.0032(15) -0.0055(15) -0.0101(14)
C4 0.0493(18) 0.0488(17) 0.0396(15) 0.0044(14) -0.0010(13) -0.0003(13)
C5 0.0326(14) 0.0455(16) 0.0316(13) -0.0003(12) 0.0003(11) 0.0019(11)
C6 0.0412(16) 0.0537(18) 0.0372(15) -0.0018(13) -0.0068(12) 0.0004(13)
C7 0.0387(16) 0.066(2) 0.0343(14) -0.0071(14) -0.0053(12) -0.0067(14)
C8 0.0346(14) 0.0409(15) 0.0361(14) -0.0037(11) 0.0054(11) -0.0049(11)
C9 0.0344(14) 0.0375(14) 0.0342(13) -0.0030(11) 0.0021(11) -0.0023(11)
C10 0.0378(15) 0.0389(15) 0.0356(14) -0.0023(12) -0.0058(11) -0.0047(11)
C11 0.0333(14) 0.0376(14) 0.0333(13) -0.0010(11) 0.0027(11) -0.0032(11)
C12 0.0482(17) 0.0395(15) 0.0427(15) -0.0080(13) -0.0067(13) -0.0035(12)
C13 0.0545(18) 0.0352(15) 0.0431(15) -0.0009(13) -0.0036(13) 0.0032(12)
C14 0.0433(16) 0.0435(16) 0.0324(14) 0.0027(12) -0.0032(12) -0.0032(11)
C15 0.0499(17) 0.0376(16) 0.0473(16) -0.0013(13) -0.0099(13) -0.0074(12)
C16 0.0485(17) 0.0332(14) 0.0466(16) 0.0013(12) -0.0057(13) -0.0006(12)
C17 0.087(3) 0.056(2) 0.0490(19) 0.0084(19) -0.0157(18) 0.0089(16)

loop_
_atom_type_symbol
_atom_type_description
_atom_type_scat_dispersion_real
_atom_type_scat_dispersion_imag
_atom_type_scat_source
C C 0.0033 0.0016 'International Tables Vol C Tables 4.2.6.8 and 6.1.1.4'
H H 0.0000 0.0000 'International Tables Vol C Tables 4.2.6.8 and 6.1.1.4'
N N 0.0061 0.0033 'International Tables Vol C Tables 4.2.6.8 and 6.1.1.4'
O O 0.0106 0.0060 'International Tables Vol C Tables 4.2.6.8 and 6.1.1.4'
S S 0.1246 0.1234 'International Tables Vol C Tables 4.2.6.8 and 6.1.1.4'

loop_
_geom_angle_atom_site_label_1
_geom_angle_atom_site_label_2
_geom_angle_atom_site_label_3
_geom_angle_site_symmetry_1
_geom_angle_site_symmetry_3
_geom_angle
_geom_angle_publ_flag
C3 S1 C2 . . 97.53(15) ?
C14 O1 C17 . . 118.4(2) ?
C5 N1 C1 . . 119.1(2) ?
C5 N1 C4 . . 118.9(2) ?
C1 N1 C4 . . 114.0(2) ?
C8 N2 C7 . . 113.5(3) ?
C8 N3 C5 . . 121.1(2) ?
C8 N3 C10 . . 108.4(2) ?
C5 N3 C10 . . 130.5(2) ?
C8 N4 C9 . . 108.5(2) ?
N1 C1 C2 . . 108.9(2) ?
C1 C2 S1 . . 112.1(3) ?
C4 C3 S1 . . 111.6(2) ?
N1 C4 C3 . . 110.8(3) ?
N1 C5 N3 . . 116.4(2) ?
N1 C5 C6 . . 128.7(3) ?
N3 C5 C6 . . 114.9(3) ?
C5 C6 C7 . . 120.2(3) ?
N2 C7 C6 . . 125.2(3) ?
N2 C8 N4 . . 127.4(3) ?
N2 C8 N3 . . 125.0(3) ?
N4 C8 N3 . . 107.6(2) ?
C10 C9 N4 . . 108.3(2) ?
C10 C9 C11 . . 127.8(2) ?
N4 C9 C11 . . 123.8(2) ?
C9 C10 N3 . . 107.0(2) ?
C12 C11 C16 . . 118.1(2) ?
C12 C11 C9 . . 122.6(2) ?
C16 C11 C9 . . 119.3(2) ?
C13 C12 C11 . . 121.1(3) ?
C14 C13 C12 . . 120.0(3) ?
O1 C14 C13 . . 125.0(3) ?
O1 C14 C15 . . 115.2(2) ?
C13 C14 C15 . . 119.7(3) ?
C16 C15 C14 . . 120.1(3) ?
C15 C16 C11 . . 121.0(3) ?

loop_
_geom_bond_atom_site_label_1
_geom_bond_atom_site_label_2
_geom_bond_site_symmetry_2
_geom_bond_distance
_geom_bond_publ_flag
S1 C3 . 1.799(3) ?
S1 C2 . 1.803(4) ?
O1 C14 . 1.360(3) ?
O1 C17 . 1.420(4) ?
N1 C5 . 1.357(3) ?
N1 C1 . 1.465(4) ?
N1 C4 . 1.479(4) ?
N2 C8 . 1.331(3) ?
N2 C7 . 1.339(4) ?
N3 C8 . 1.376(3) ?
N3 C5 . 1.377(3) ?
N3 C10 . 1.388(3) ?
N4 C8 . 1.349(4) ?
N4 C9 . 1.387(3) ?
C1 C2 . 1.512(5) ?
C3 C4 . 1.510(4) ?
C5 C6 . 1.379(4) ?
C6 C7 . 1.383(4) ?
C9 C10 . 1.357(4) ?
C9 C11 . 1.467(4) ?
C11 C12 . 1.386(4) ?
C11 C16 . 1.395(4) ?
C12 C13 . 1.385(4) ?
C13 C14 . 1.374(4) ?
C14 C15 . 1.389(4) ?
C15 C16 . 1.374(4) ?

loop_
_geom_torsion_atom_site_label_1
_geom_torsion_atom_site_label_2
_geom_torsion_atom_site_label_3
_geom_torsion_atom_site_label_4
_geom_torsion_site_symmetry_1
_geom_torsion_site_symmetry_2
_geom_torsion_site_symmetry_3
_geom_torsion_site_symmetry_4
_geom_torsion
_geom_torsion_publ_flag
C5 N1 C1 C2 . . . . -144.8(3) ?
C4 N1 C1 C2 . . . . 66.6(3) ?
N1 C1 C2 S1 . . . . -63.6(3) ?
C3 S1 C2 C1 . . . . 54.9(3) ?
C2 S1 C3 C4 . . . . -53.0(3) ?
C5 N1 C4 C3 . . . . 145.2(3) ?
C1 N1 C4 C3 . . . . -66.1(3) ?
S1 C3 C4 N1 . . . . 61.1(3) ?
C1 N1 C5 N3 . . . . 153.4(3) ?
C4 N1 C5 N3 . . . . -59.6(3) ?
C1 N1 C5 C6 . . . . -23.9(4) ?
C4 N1 C5 C6 . . . . 123.2(3) ?
C8 N3 C5 N1 . . . . 178.0(2) ?
C10 N3 C5 N1 . . . . -4.8(4) ?
C8 N3 C5 C6 . . . . -4.3(4) ?
C10 N3 C5 C6 . . . . 172.9(3) ?
N1 C5 C6 C7 . . . . -178.5(3) ?
N3 C5 C6 C7 . . . . 4.2(4) ?
C8 N2 C7 C6 . . . . -2.5(4) ?
C5 C6 C7 N2 . . . . -0.9(5) ?
C7 N2 C8 N4 . . . . -175.7(3) ?
C7 N2 C8 N3 . . . . 2.5(4) ?
C9 N4 C8 N2 . . . . 177.5(3) ?
C9 N4 C8 N3 . . . . -1.0(3) ?
C5 N3 C8 N2 . . . . 1.0(4) ?
C10 N3 C8 N2 . . . . -176.7(3) ?
C5 N3 C8 N4 . . . . 179.5(2) ?
C10 N3 C8 N4 . . . . 1.7(3) ?
C8 N4 C9 C10 . . . . -0.2(3) ?
C8 N4 C9 C11 . . . . 178.2(2) ?
N4 C9 C10 N3 . . . . 1.3(3) ?
C11 C9 C10 N3 . . . . -177.1(2) ?
C8 N3 C10 C9 . . . . -1.9(3) ?
C5 N3 C10 C9 . . . . -179.3(3) ?
C10 C9 C11 C12 . . . . 174.1(3) ?
N4 C9 C11 C12 . . . . -4.0(4) ?
C10 C9 C11 C16 . . . . -4.5(4) ?
N4 C9 C11 C16 . . . . 177.4(3) ?
C16 C11 C12 C13 . . . . 0.0(4) ?
C9 C11 C12 C13 . . . . -178.6(3) ?
C11 C12 C13 C14 . . . . 0.0(5) ?
C17 O1 C14 C13 . . . . -1.9(5) ?
C17 O1 C14 C15 . . . . 178.8(3) ?
C12 C13 C14 O1 . . . . -179.2(3) ?
C12 C13 C14 C15 . . . . 0.0(5) ?
O1 C14 C15 C16 . . . . 179.3(3) ?
C13 C14 C15 C16 . . . . -0.1(5) ?
C14 C15 C16 C11 . . . . 0.1(5) ?
C12 C11 C16 C15 . . . . 0.0(4) ?
C9 C11 C16 C15 . . . . 178.6(3) ?
